data_4002201
loop_
_publ_author_name
'Fatila, Elisabeth M.'
'Mayo, R. Alex'
'Rouzi\`eres, Mathieu'
'Jennings, Michael C.'
'Dechambenoit, Pierre'
'Soldatov, Dmitriy V.'
'Mathoni\`ere, Corine'
'Cl\'erac, Rodolphe'
'Coulon, Claude'
'Preuss, Kathryn E.'

_publ_section_title
;
 Radical--Radical Recognition: Switchable Magnetic Properties and
 Re-entrant Behavior
;
_journal_issue 11
_journal_name_full 'Chemistry of Materials'
_journal_page_first 4023
_journal_paper_doi 10.1021/acs.chemmater.5b00967
_journal_volume 27
_journal_year 2015
_chemical_formula_moiety 'C27 H11 F18 La N6 O6 S4'
_chemical_formula_sum 'C27 H11 F18 La N6 O6 S4'
_chemical_formula_weight 1124.57
_chemical_name_common La(hfac)3(pyDTDA)2
_chemical_name_systematic
;
 ?
;
_space_group_IT_number 2
_symmetry_cell_setting triclinic
_symmetry_space_group_name_Hall '-P 1'
_symmetry_space_group_name_H-M 'P -1'
_atom_sites_solution_hydrogens geom
_atom_sites_solution_primary direct
_atom_sites_solution_secondary difmap
_audit_creation_method SHELXL-97
_cell_angle_alpha 91.392(2)
_cell_angle_beta 108.334(2)
_cell_angle_gamma 118.531(2)
_cell_formula_units_Z 2
_cell_length_a 12.0270(6)
_cell_length_b 12.1954(6)
_cell_length_c 16.7873(8)
_cell_measurement_reflns_used 9818
_cell_measurement_temperature 220(2)
_cell_measurement_theta_max 25.10
_cell_measurement_theta_min 2.56
_cell_volume 2007.96(18)
_computing_cell_refinement 'Bruker SAINT'
_computing_data_collection 'Bruker APEX2'
_computing_data_reduction 'Bruker SAINT'
_computing_molecular_graphics ORTEP-32
_computing_publication_material 'WINGX (Farrugia)'
_computing_structure_refinement 'SHELXL-97 (Sheldrick, 1997)'
_computing_structure_solution 'AUTOSTRUCTURE (Bruker)'
_diffrn_ambient_temperature 220(2)
_diffrn_measured_fraction_theta_full 0.991
_diffrn_measured_fraction_theta_max 0.991
_diffrn_measurement_device_type 'Bruker APEX-II Quasar'
_diffrn_measurement_method 'phi and omega scans'
_diffrn_radiation_source 'Incoatec microfocus sealed tube'
_diffrn_radiation_type MoK\a
_diffrn_radiation_wavelength 0.71073
_diffrn_reflns_av_R_equivalents 0.0442
_diffrn_reflns_av_sigmaI/netI 0.0339
_diffrn_reflns_limit_h_max 14
_diffrn_reflns_limit_h_min -14
_diffrn_reflns_limit_k_max 14
_diffrn_reflns_limit_k_min -14
_diffrn_reflns_limit_l_max 20
_diffrn_reflns_limit_l_min -20
_diffrn_reflns_number 53526
_diffrn_reflns_theta_full 25.45
_diffrn_reflns_theta_max 25.45
_diffrn_reflns_theta_min 1.94
_exptl_absorpt_coefficient_mu 1.403
_exptl_absorpt_correction_T_max 0.9332
_exptl_absorpt_correction_T_min 0.7764
_exptl_absorpt_correction_type multi-scan
_exptl_absorpt_process_details SADABS
_exptl_crystal_colour purple
_exptl_crystal_density_diffrn 1.860
_exptl_crystal_density_meas ?
_exptl_crystal_density_method 'not measured'
_exptl_crystal_description block
_exptl_crystal_F_000 1092
_exptl_crystal_size_max 0.19
_exptl_crystal_size_mid 0.09
_exptl_crystal_size_min 0.05
_refine_diff_density_max 2.827
_refine_diff_density_min -1.161
_refine_diff_density_rms 0.148
_refine_ls_extinction_method none
_refine_ls_goodness_of_fit_ref 1.059
_refine_ls_hydrogen_treatment riding
_refine_ls_matrix_type full
_refine_ls_number_parameters 559
_refine_ls_number_reflns 7365
_refine_ls_number_restraints 0
_refine_ls_restrained_S_all 1.059
_refine_ls_R_factor_all 0.0658
_refine_ls_R_factor_gt 0.0567
_refine_ls_shift/su_max 0.001
_refine_ls_shift/su_mean 0.000
_refine_ls_structure_factor_coef Fsqd
_refine_ls_weighting_details 'calc w=1/[\s^2^(Fo^2^)+(0.0859P)^2^+7.7071P] where P=(Fo^2^+2Fc^2^)/3'
_refine_ls_weighting_scheme calc
_refine_ls_wR_factor_gt 0.1469
_refine_ls_wR_factor_ref 0.1553
_reflns_number_gt 6494
_reflns_number_total 7365
_reflns_threshold_expression >2sigma(I)
_cod_data_source_file cm5b00967_si_003.cif
_cod_data_source_block 220km
_cod_depositor_comments
;
The following automatic conversions were performed:

'_symmetry_cell_setting' value 'Triclinic' changed to 'triclinic'
according to
/usr/data/users/saulius/crontab/automatic-downloads/rss-feeds/ACS/lib/dictionaries/cif_core.dic
dictionary named 'cif_core.dic' version 2.4.2 from 2011-04-26.

'_exptl_crystal_density_meas' value 'not measured' was changed to '?'
- the value is perceived as not measured.

Automatic conversion script
Id: cif_fix_values 3271 2015-04-21 07:52:19Z andrius 

 Adding full bibliography for 4002200--4002202.cif.
;
_cod_original_cell_volume 2007.96(17)
_cod_database_code 4002201

loop_
_symmetry_equiv_pos_as_xyz
'x, y, z'
'-x, -y, -z'

loop_
_atom_site_label
_atom_site_type_symbol
_atom_site_fract_x
_atom_site_fract_y
_atom_site_fract_z
_atom_site_U_iso_or_equiv
_atom_site_adp_type
_atom_site_occupancy
_atom_site_symmetry_multiplicity
_atom_site_calc_flag
_atom_site_refinement_flags
La La 0.94755(3) 0.75644(3) 0.250261(19) 0.03149(13) Uani 1 1 d .
S3 S 0.7463(3) 0.7042(2) 0.00411(12) 0.0699(6) Uani 1 1 d .
S4 S 0.6022(2) 0.5367(2) -0.08853(11) 0.0575(5) Uani 1 1 d .
S1 S 1.02533(19) 0.83233(17) 0.49740(10) 0.0490(4) Uani 1 1 d .
S2 S 1.17089(17) 1.00213(19) 0.58675(10) 0.0513(4) Uani 1 1 d .
F7 F 0.4935(6) 0.4659(5) 0.3026(4) 0.105(2) Uani 1 1 d .
O3 O 0.7685(4) 0.6755(4) 0.3180(3) 0.0399(9) Uani 1 1 d .
F8 F 0.6469(5) 0.5739(5) 0.4246(3) 0.0708(12) Uani 1 1 d .
C13 C 0.6588(6) 0.6714(6) 0.3053(4) 0.0385(13) Uani 1 1 d .
F9 F 0.4913(6) 0.6151(7) 0.3685(4) 0.101(2) Uani 1 1 d .
O4 O 0.7755(4) 0.8258(4) 0.1932(3) 0.0401(9) Uani 1 1 d .
F17 F 1.4473(8) 0.9836(11) 0.2864(5) 0.193(6) Uani 1 1 d .
F16 F 1.5387(6) 0.9679(10) 0.4098(7) 0.184(5) Uani 1 1 d .
F18 F 1.4660(7) 1.0874(8) 0.3915(7) 0.155(4) Uani 1 1 d .
F12 F 0.6341(5) 0.9080(5) 0.0850(3) 0.0708(13) Uani 1 1 d .
F11 F 0.6857(8) 1.0089(5) 0.2085(4) 0.109(2) Uani 1 1 d .
F10 F 0.4875(6) 0.8475(7) 0.1425(4) 0.0969(19) Uani 1 1 d .
F14 F 1.0605(8) 0.4597(6) 0.4069(5) 0.127(3) Uani 1 1 d .
F15 F 1.2705(8) 0.5563(8) 0.4507(5) 0.130(3) Uani 1 1 d .
F13 F 1.1679(10) 0.5940(8) 0.5194(4) 0.134(3) Uani 1 1 d .
F3 F 1.1494(7) 0.5266(7) 0.0618(4) 0.107(2) Uani 1 1 d .
F1 F 1.0187(8) 0.4237(6) 0.1215(5) 0.120(2) Uani 1 1 d .
F2 F 1.2245(9) 0.5511(8) 0.1981(4) 0.136(3) Uani 1 1 d .
F4 F 1.0873(8) 0.9397(9) -0.0110(5) 0.159(4) Uani 1 1 d .
F5 F 1.2795(8) 0.9568(8) 0.0440(6) 0.144(3) Uani 1 1 d .
F6 F 1.2236(10) 1.0604(6) 0.1024(5) 0.144(3) Uani 1 1 d .
O5 O 1.0498(4) 0.6646(4) 0.3630(3) 0.0392(9) Uani 1 1 d .
O6 O 1.2034(4) 0.8869(4) 0.3111(3) 0.0459(10) Uani 1 1 d .
O1 O 1.0248(5) 0.6278(4) 0.1881(3) 0.0441(10) Uani 1 1 d .
O2 O 1.0395(5) 0.8519(4) 0.1378(3) 0.0425(10) Uani 1 1 d .
N6 N 0.5993(6) 0.4422(6) -0.0215(4) 0.0532(14) Uani 1 1 d .
N5 N 0.7603(6) 0.6283(5) 0.0834(3) 0.0489(13) Uani 1 1 d .
N2 N 1.0360(5) 0.8987(5) 0.4142(3) 0.0407(11) Uani 1 1 d .
N3 N 1.1949(5) 1.0896(6) 0.5149(3) 0.0490(13) Uani 1 1 d .
N1 N 1.0531(5) 1.0196(5) 0.2838(3) 0.0408(11) Uani 1 1 d .
N4 N 0.7634(5) 0.4920(5) 0.2066(3) 0.0423(12) Uani 1 1 d .
C12 C 0.5722(7) 0.5811(7) 0.3520(4) 0.0535(17) Uani 1 1 d .
C17 C 1.1678(9) 0.5710(10) 0.4439(6) 0.068(2) Uani 1 1 d .
C15 C 0.6723(6) 0.8117(6) 0.2040(4) 0.0389(14) Uani 1 1 d .
C21 C 1.4392(9) 0.9747(10) 0.3591(7) 0.081(3) Uani 1 1 d .
C20 C 1.2963(7) 0.8693(7) 0.3527(4) 0.0479(15) Uani 1 1 d .
C18 C 1.1640(7) 0.6746(7) 0.3938(4) 0.0450(15) Uani 1 1 d .
C2 C 1.1103(9) 1.2112(7) 0.2284(5) 0.065(2) Uani 1 1 d .
H2 H 1.1012 1.2487 0.1810 0.078 Uiso 1 1 calc R
C9 C 1.1427(8) 0.7439(8) 0.1026(5) 0.0552(18) Uani 1 1 d .
H9 H 1.1982 0.7466 0.0737 0.066 Uiso 1 1 calc R
C14 C 0.6062(6) 0.7374(7) 0.2536(4) 0.0476(16) Uani 1 1 d .
H14 H 0.5256 0.7310 0.2528 0.057 Uiso 1 1 calc R
C8 C 1.0917(7) 0.6426(7) 0.1422(4) 0.0457(15) Uani 1 1 d .
C16 C 0.6189(7) 0.8935(8) 0.1587(4) 0.0537(17) Uani 1 1 d .
C1 C 1.0459(8) 1.0796(6) 0.2181(4) 0.0497(16) Uani 1 1 d .
H1 H 0.9950 1.0302 0.1627 0.060 Uiso 1 1 calc R
C26 C 0.6841(6) 0.4262(6) 0.1264(4) 0.0428(14) Uani 1 1 d .
C19 C 1.2862(7) 0.7683(8) 0.3912(5) 0.0560(18) Uani 1 1 d .
H19 H 1.3639 0.7630 0.4162 0.067 Uiso 1 1 calc R
C5 C 1.1265(6) 1.0925(6) 0.3631(4) 0.0391(13) Uani 1 1 d .
C6 C 1.1223(6) 1.0233(6) 0.4347(4) 0.0387(13) Uani 1 1 d .
C4 C 1.1956(8) 1.2251(7) 0.3784(5) 0.0592(19) Uani 1 1 d .
H4 H 1.2467 1.2732 0.4341 0.071 Uiso 1 1 calc R
C22 C 0.7619(7) 0.4241(6) 0.2693(5) 0.0510(16) Uani 1 1 d .
H22 H 0.8167 0.4685 0.3257 0.061 Uiso 1 1 calc R
C27 C 0.6812(6) 0.5016(6) 0.0588(4) 0.0407(14) Uani 1 1 d .
C24 C 0.6050(9) 0.2293(7) 0.1734(6) 0.080(3) Uani 1 1 d .
H24 H 0.5511 0.1408 0.1620 0.096 Uiso 1 1 calc R
C23 C 0.6847(9) 0.2949(8) 0.2545(6) 0.070(2) Uani 1 1 d .
H23 H 0.6869 0.2525 0.2997 0.084 Uiso 1 1 calc R
C3 C 1.1870(9) 1.2843(7) 0.3089(6) 0.068(2) Uani 1 1 d .
H3 H 1.2332 1.3729 0.3174 0.081 Uiso 1 1 calc R
C7 C 1.1236(10) 0.5359(10) 0.1325(6) 0.070(2) Uani 1 1 d .
C25 C 0.6037(8) 0.2939(7) 0.1070(6) 0.068(2) Uani 1 1 d .
H25 H 0.5501 0.2498 0.0504 0.081 Uiso 1 1 calc R
C10 C 1.1145(7) 0.8413(7) 0.1042(4) 0.0445(14) Uani 1 1 d .
C11 C 1.1749(9) 0.9469(9) 0.0574(6) 0.068(2) Uani 1 1 d .

loop_
_atom_site_aniso_label
_atom_site_aniso_U_11
_atom_site_aniso_U_22
_atom_site_aniso_U_33
_atom_site_aniso_U_23
_atom_site_aniso_U_13
_atom_site_aniso_U_12
La 0.0390(2) 0.0289(2) 0.0340(2) 0.01430(13) 0.01780(14) 0.01992(15)
S3 0.1078(17) 0.0604(12) 0.0412(9) 0.0193(9) 0.0152(10) 0.0501(12)
S4 0.0592(10) 0.0826(14) 0.0378(8) 0.0090(8) 0.0126(8) 0.0448(10)
S1 0.0644(10) 0.0459(9) 0.0373(8) 0.0138(7) 0.0227(7) 0.0261(8)
S2 0.0457(9) 0.0645(11) 0.0370(8) 0.0051(8) 0.0102(7) 0.0265(8)
F7 0.101(4) 0.057(3) 0.082(3) 0.008(3) 0.041(3) -0.019(3)
O3 0.043(2) 0.037(2) 0.043(2) 0.0178(18) 0.0201(19) 0.0202(19)
F8 0.070(3) 0.076(3) 0.060(3) 0.037(2) 0.031(2) 0.028(2)
C13 0.035(3) 0.035(3) 0.037(3) 0.003(2) 0.013(2) 0.012(2)
F9 0.098(4) 0.141(6) 0.136(5) 0.083(4) 0.092(4) 0.082(4)
O4 0.047(2) 0.039(2) 0.043(2) 0.0179(18) 0.0200(19) 0.026(2)
F17 0.099(5) 0.242(11) 0.115(6) 0.006(6) 0.078(5) -0.026(6)
F16 0.052(4) 0.215(10) 0.275(11) 0.143(9) 0.063(5) 0.056(5)
F18 0.082(4) 0.090(5) 0.205(9) -0.003(6) 0.036(5) -0.009(4)
F12 0.090(3) 0.088(4) 0.060(3) 0.041(2) 0.030(2) 0.062(3)
F11 0.170(6) 0.069(3) 0.084(3) 0.002(3) -0.002(4) 0.089(4)
F10 0.079(3) 0.143(5) 0.117(4) 0.070(4) 0.045(3) 0.085(4)
F14 0.131(6) 0.075(4) 0.177(7) 0.078(5) 0.043(5) 0.060(4)
F15 0.138(6) 0.160(7) 0.190(7) 0.128(6) 0.096(5) 0.124(6)
F13 0.238(9) 0.158(7) 0.081(4) 0.084(4) 0.089(5) 0.135(7)
F3 0.162(6) 0.137(5) 0.109(4) 0.039(4) 0.080(4) 0.122(5)
F1 0.158(6) 0.066(4) 0.181(7) 0.027(4) 0.095(6) 0.070(4)
F2 0.180(7) 0.170(7) 0.100(4) 0.010(4) -0.002(4) 0.155(7)
F4 0.121(5) 0.185(9) 0.116(5) 0.121(6) 0.028(4) 0.045(5)
F5 0.160(6) 0.157(7) 0.234(9) 0.152(7) 0.163(7) 0.108(6)
F6 0.209(8) 0.056(4) 0.164(7) 0.067(4) 0.114(6) 0.037(5)
O5 0.046(2) 0.042(2) 0.042(2) 0.0208(18) 0.0191(19) 0.029(2)
O6 0.044(2) 0.039(2) 0.060(3) 0.023(2) 0.025(2) 0.021(2)
O1 0.058(3) 0.040(2) 0.055(3) 0.023(2) 0.035(2) 0.030(2)
O2 0.058(3) 0.038(2) 0.047(2) 0.0254(19) 0.030(2) 0.029(2)
N6 0.051(3) 0.061(4) 0.045(3) 0.002(3) 0.012(3) 0.030(3)
N5 0.070(4) 0.037(3) 0.036(3) 0.011(2) 0.014(3) 0.028(3)
N2 0.048(3) 0.040(3) 0.034(2) 0.010(2) 0.019(2) 0.020(2)
N3 0.039(3) 0.054(3) 0.046(3) 0.002(3) 0.015(2) 0.019(3)
N1 0.051(3) 0.031(3) 0.045(3) 0.014(2) 0.023(2) 0.022(2)
N4 0.046(3) 0.034(3) 0.045(3) 0.012(2) 0.015(2) 0.020(2)
C12 0.046(4) 0.056(4) 0.049(4) 0.012(3) 0.020(3) 0.017(3)
C17 0.074(5) 0.083(6) 0.081(6) 0.055(5) 0.038(5) 0.058(5)
C15 0.040(3) 0.037(3) 0.036(3) 0.000(3) 0.005(3) 0.023(3)
C21 0.045(4) 0.081(7) 0.108(8) 0.029(6) 0.034(5) 0.024(5)
C20 0.044(3) 0.049(4) 0.052(4) 0.018(3) 0.024(3) 0.021(3)
C18 0.056(4) 0.053(4) 0.042(3) 0.020(3) 0.025(3) 0.036(3)
C2 0.095(6) 0.039(4) 0.071(5) 0.024(4) 0.042(5) 0.034(4)
C9 0.064(4) 0.068(5) 0.059(4) 0.025(4) 0.039(4) 0.042(4)
C14 0.033(3) 0.060(4) 0.047(4) 0.008(3) 0.012(3) 0.023(3)
C8 0.053(4) 0.050(4) 0.047(3) 0.012(3) 0.021(3) 0.035(3)
C16 0.058(4) 0.063(5) 0.047(4) 0.012(3) 0.011(3) 0.040(4)
C1 0.071(4) 0.033(3) 0.052(4) 0.021(3) 0.025(3) 0.030(3)
C26 0.042(3) 0.038(3) 0.049(4) 0.006(3) 0.011(3) 0.025(3)
C19 0.050(4) 0.070(5) 0.062(4) 0.031(4) 0.023(3) 0.039(4)
C5 0.039(3) 0.036(3) 0.045(3) 0.009(3) 0.024(3) 0.017(3)
C6 0.034(3) 0.040(3) 0.042(3) 0.005(3) 0.016(3) 0.019(3)
C4 0.066(5) 0.039(4) 0.059(4) 0.006(3) 0.026(4) 0.016(3)
C22 0.053(4) 0.036(4) 0.055(4) 0.018(3) 0.020(3) 0.015(3)
C27 0.036(3) 0.044(4) 0.043(3) 0.000(3) 0.009(3) 0.025(3)
C24 0.072(5) 0.030(4) 0.102(7) 0.021(4) 0.006(5) 0.016(4)
C23 0.068(5) 0.043(4) 0.079(5) 0.030(4) 0.014(4) 0.022(4)
C3 0.090(6) 0.030(4) 0.082(6) 0.021(4) 0.049(5) 0.019(4)
C7 0.091(6) 0.083(7) 0.080(6) 0.023(5) 0.043(5) 0.069(6)
C25 0.066(5) 0.040(4) 0.072(5) 0.002(4) -0.001(4) 0.025(4)
C10 0.047(3) 0.047(4) 0.040(3) 0.019(3) 0.019(3) 0.022(3)
C11 0.076(5) 0.073(6) 0.073(5) 0.048(5) 0.048(5) 0.039(5)

loop_
_atom_type_symbol
_atom_type_description
_atom_type_scat_dispersion_real
_atom_type_scat_dispersion_imag
_atom_type_scat_source
C C 0.0033 0.0016 'International Tables Vol C Tables 4.2.6.8 and 6.1.1.4'
F F 0.0171 0.0103 'International Tables Vol C Tables 4.2.6.8 and 6.1.1.4'
La La -0.2871 2.4523 'International Tables Vol C Tables 4.2.6.8 and 6.1.1.4'
N N 0.0061 0.0033 'International Tables Vol C Tables 4.2.6.8 and 6.1.1.4'
O O 0.0106 0.0060 'International Tables Vol C Tables 4.2.6.8 and 6.1.1.4'
S S 0.1246 0.1234 'International Tables Vol C Tables 4.2.6.8 and 6.1.1.4'
H H 0.0000 0.0000 'International Tables Vol C Tables 4.2.6.8 and 6.1.1.4'

loop_
_geom_angle_atom_site_label_1
_geom_angle_atom_site_label_2
_geom_angle_atom_site_label_3
_geom_angle
O5 La O6 67.89(14)
O5 La O2 125.18(14)
O6 La O2 68.72(15)
O5 La O1 69.25(14)
O6 La O1 74.51(15)
O2 La O1 68.16(14)
O5 La O4 147.90(13)
O6 La O4 129.83(14)
O2 La O4 86.60(14)
O1 La O4 136.21(14)
O5 La O3 81.39(13)
O6 La O3 133.24(14)
O2 La O3 153.17(14)
O1 La O3 126.79(14)
O4 La O3 67.38(13)
O5 La N1 117.90(14)
O6 La N1 66.03(15)
O2 La N1 70.34(14)
O1 La N1 130.46(15)
O4 La N1 64.66(14)
O3 La N1 102.27(14)
O5 La N5 126.62(15)
O6 La N5 131.84(16)
O2 La N5 67.43(16)
O1 La N5 71.59(16)
O4 La N5 65.70(15)
O3 La N5 94.68(16)
N1 La N5 114.95(15)
O5 La N2 69.89(15)
O6 La N2 70.70(15)
O2 La N2 122.86(15)
O1 La N2 133.71(15)
O4 La N2 89.94(14)
O3 La N2 65.90(14)
N1 La N2 57.11(15)
N5 La N2 153.90(16)
O5 La N4 74.02(14)
O6 La N4 132.24(15)
O2 La N4 115.76(15)
O1 La N4 65.62(15)
O4 La N4 97.60(14)
O3 La N4 64.07(14)
N1 La N4 161.54(16)
N5 La N4 57.29(16)
N2 La N4 121.23(15)
N5 S3 S4 93.9(2)
N6 S4 S3 94.8(2)
N2 S1 S2 94.2(2)
N3 S2 S1 94.7(2)
C13 O3 La 136.6(4)
O3 C13 C14 127.7(6)
O3 C13 C12 114.5(6)
C14 C13 C12 117.8(6)
C15 O4 La 137.7(4)
C18 O5 La 134.1(4)
C20 O6 La 135.6(4)
C8 O1 La 136.3(4)
C10 O2 La 134.7(4)
C27 N6 S4 114.3(5)
C27 N5 S3 113.7(4)
C27 N5 La 124.0(4)
S3 N5 La 122.1(3)
C6 N2 S1 113.8(4)
C6 N2 La 121.2(4)
S1 N2 La 122.3(3)
C6 N3 S2 113.6(5)
C1 N1 C5 117.3(5)
C1 N1 La 119.4(4)
C5 N1 La 122.8(4)
C26 N4 C22 117.0(6)
C26 N4 La 124.0(4)
C22 N4 La 118.8(4)
F8 C12 F7 108.3(7)
F8 C12 F9 107.2(6)
F7 C12 F9 107.1(7)
F8 C12 C13 112.2(6)
F7 C12 C13 108.8(6)
F9 C12 C13 113.1(7)
F13 C17 F14 105.1(9)
F13 C17 F15 109.4(8)
F14 C17 F15 105.2(9)
F13 C17 C18 111.2(7)
F14 C17 C18 111.8(7)
F15 C17 C18 113.6(7)
O4 C15 C14 128.4(6)
O4 C15 C16 113.6(6)
C14 C15 C16 117.9(6)
F17 C21 F16 110.5(10)
F17 C21 F18 104.7(11)
F16 C21 F18 102.4(10)
F17 C21 C20 111.8(8)
F16 C21 C20 115.5(9)
F18 C21 C20 111.0(8)
O6 C20 C19 128.1(6)
O6 C20 C21 113.9(7)
C19 C20 C21 118.1(7)
O5 C18 C19 128.3(6)
O5 C18 C17 114.8(6)
C19 C18 C17 116.9(6)
C3 C2 C1 118.8(7)
C3 C2 H2 120.6
C1 C2 H2 120.6
C10 C9 C8 122.7(6)
C10 C9 H9 118.6
C8 C9 H9 118.6
C15 C14 C13 121.2(6)
C15 C14 H14 119.4
C13 C14 H14 119.4
O1 C8 C9 127.6(6)
O1 C8 C7 114.0(7)
C9 C8 C7 118.4(6)
F12 C16 F10 106.2(6)
F12 C16 F11 107.6(7)
F10 C16 F11 106.6(7)
F12 C16 C15 113.4(6)
F10 C16 C15 113.4(7)
F11 C16 C15 109.2(5)
N1 C1 C2 123.5(7)
N1 C1 H1 118.2
C2 C1 H1 118.2
N4 C26 C25 122.1(7)
N4 C26 C27 116.6(5)
C25 C26 C27 121.3(6)
C20 C19 C18 121.8(6)
C20 C19 H19 119.1
C18 C19 H19 119.1
N1 C5 C4 122.5(6)
N1 C5 C6 116.0(5)
C4 C5 C6 121.4(6)
N2 C6 N3 123.7(6)
N2 C6 C5 117.0(5)
N3 C6 C5 119.0(6)
C3 C4 C5 118.8(7)
C3 C4 H4 120.6
C5 C4 H4 120.6
N4 C22 C23 123.7(7)
N4 C22 H22 118.2
C23 C22 H22 118.2
N6 C27 N5 123.2(6)
N6 C27 C26 119.4(6)
N5 C27 C26 117.3(5)
C23 C24 C25 119.6(7)
C23 C24 H24 120.2
C25 C24 H24 120.2
C24 C23 C22 119.0(8)
C24 C23 H23 120.5
C22 C23 H23 120.5
C2 C3 C4 119.1(7)
C2 C3 H3 120.4
C4 C3 H3 120.4
F2 C7 F1 108.8(9)
F2 C7 F3 109.0(7)
F1 C7 F3 102.5(8)
F2 C7 C8 111.6(7)
F1 C7 C8 111.7(7)
F3 C7 C8 112.8(7)
C24 C25 C26 118.6(7)
C24 C25 H25 120.7
C26 C25 H25 120.7
O2 C10 C9 127.5(6)
O2 C10 C11 114.4(6)
C9 C10 C11 118.0(6)
F4 C11 F5 110.9(9)
F4 C11 F6 103.4(9)
F5 C11 F6 103.0(9)
F4 C11 C10 112.7(7)
F5 C11 C10 114.0(7)
F6 C11 C10 112.0(7)

loop_
_geom_bond_atom_site_label_1
_geom_bond_atom_site_label_2
_geom_bond_distance
La O5 2.511(4)
La O6 2.512(4)
La O2 2.516(4)
La O1 2.517(4)
La O4 2.525(4)
La O3 2.544(4)
La N1 2.793(5)
La N5 2.796(5)
La N2 2.807(5)
La N4 2.808(5)
S3 N5 1.650(6)
S3 S4 2.089(3)
S4 N6 1.627(7)
S1 N2 1.640(5)
S1 S2 2.082(2)
S2 N3 1.633(7)
F7 C12 1.318(9)
O3 C13 1.245(7)
F8 C12 1.301(8)
C13 C14 1.405(9)
C13 C12 1.539(10)
F9 C12 1.321(9)
O4 C15 1.242(7)
F17 C21 1.257(12)
F16 C21 1.273(12)
F18 C21 1.311(13)
F12 C16 1.310(9)
F11 C16 1.328(9)
F10 C16 1.327(9)
F14 C17 1.294(12)
F15 C17 1.301(10)
F13 C17 1.291(11)
F3 C7 1.334(10)
F1 C7 1.300(12)
F2 C7 1.286(10)
F4 C11 1.258(10)
F5 C11 1.297(10)
F6 C11 1.314(11)
O5 C18 1.249(8)
O6 C20 1.236(8)
O1 C8 1.238(8)
O2 C10 1.255(8)
N6 C27 1.322(8)
N5 C27 1.334(8)
N2 C6 1.322(8)
N3 C6 1.327(8)
N1 C1 1.340(8)
N1 C5 1.341(8)
N4 C26 1.332(8)
N4 C22 1.354(9)
C17 C18 1.546(10)
C15 C14 1.383(10)
C15 C16 1.526(9)
C21 C20 1.545(11)
C20 C19 1.377(10)
C18 C19 1.380(10)
C2 C3 1.358(12)
C2 C1 1.386(10)
C2 H2 0.9300
C9 C10 1.383(10)
C9 C8 1.384(10)
C9 H9 0.9300
C14 H14 0.9300
C8 C7 1.541(9)
C1 H1 0.9300
C26 C25 1.389(10)
C26 C27 1.479(9)
C19 H19 0.9300
C5 C4 1.390(9)
C5 C6 1.485(9)
C4 C3 1.390(11)
C4 H4 0.9300
C22 C23 1.358(10)
C22 H22 0.9300
C24 C23 1.343(12)
C24 C25 1.382(13)
C24 H24 0.9300
C23 H23 0.9300
C3 H3 0.9300
C25 H25 0.9300
C10 C11 1.523(10)
